data_7001480
loop_
_publ_author_name
'Fedushkin, Igor L.'
'Skatova, Alexandra A.'
'Lukoyanov, Anton N.'
'Khvoinova, Nalalie M.'
'Piskunov, Alexander V.'
'Nikipelov, Alexander S.'
'Fukin, Georgy K.'
'Lysenko, Konstantin A.'
'Irran, Elisabeth'
'Schumann, Herbert'

_publ_section_title
;
 1,2-Bis(imino)acenaphthene complexes of molybdenum and nickel
;
_journal_issue 24
_journal_name_full 'Dalton Transactions'
_journal_page_first 4689
_journal_page_last 4694
_journal_paper_doi 10.1039/b902709b
_journal_year 2009
_chemical_formula_sum 'C44 H48 N2 Ni P2 Si2'
_chemical_formula_weight 781.67
_chemical_name_systematic
;
?
;
_space_group_IT_number 14
_symmetry_cell_setting monoclinic
_symmetry_space_group_name_Hall '-P 2ybc'
_symmetry_space_group_name_H-M 'P 1 21/c 1'
_atom_sites_solution_hydrogens geom
_atom_sites_solution_primary direct
_atom_sites_solution_secondary difmap
_audit_creation_method SHELXL-97
_cell_angle_alpha 90.00
_cell_angle_beta 118.5790(10)
_cell_angle_gamma 90.00
_cell_formula_units_Z 4
_cell_length_a 17.7917(5)
_cell_length_b 14.5028(4)
_cell_length_c 17.5770(5)
_cell_measurement_reflns_used 900
_cell_measurement_temperature 100(2)
_cell_measurement_theta_max 30
_cell_measurement_theta_min 2
_cell_volume 3982.8(2)
_computing_cell_refinement 'Bruker SMART'
_computing_data_collection 'Bruker SMART'
_computing_data_reduction 'Bruker SHELXTL'
_computing_molecular_graphics 'Bruker SHELXTL'
_computing_publication_material 'Bruker SHELXTL'
_computing_structure_refinement 'SHELXL-97 (Sheldrick, 1997)'
_computing_structure_solution 'SHELXS-97 (Sheldrick, 1990)'
_diffrn_ambient_temperature 100(2)
_diffrn_measured_fraction_theta_full 0.998
_diffrn_measured_fraction_theta_max 0.998
_diffrn_measurement_device_type 'CCD area detector'
_diffrn_measurement_method 'phi and omega scans'
_diffrn_radiation_monochromator graphite
_diffrn_radiation_source 'fine-focus sealed tube'
_diffrn_radiation_type MoK\a
_diffrn_radiation_wavelength 0.71073
_diffrn_reflns_av_R_equivalents 0.0633
_diffrn_reflns_av_sigmaI/netI 0.0514
_diffrn_reflns_limit_h_max 21
_diffrn_reflns_limit_h_min -21
_diffrn_reflns_limit_k_max 17
_diffrn_reflns_limit_k_min -17
_diffrn_reflns_limit_l_max 20
_diffrn_reflns_limit_l_min -20
_diffrn_reflns_number 31225
_diffrn_reflns_theta_full 25.00
_diffrn_reflns_theta_max 25.00
_diffrn_reflns_theta_min 2.61
_exptl_absorpt_coefficient_mu 0.661
_exptl_absorpt_correction_T_max 0.9677
_exptl_absorpt_correction_T_min 0.8791
_exptl_absorpt_correction_type multi-scan
_exptl_absorpt_process_details 'SADABS (Sheldrick, 1998a)'
_exptl_crystal_colour red
_exptl_crystal_density_diffrn 1.304
_exptl_crystal_density_method 'not measured'
_exptl_crystal_description stick
_exptl_crystal_F_000 1648
_exptl_crystal_size_max 0.20
_exptl_crystal_size_mid 0.05
_exptl_crystal_size_min 0.05
_refine_diff_density_max 0.572
_refine_diff_density_min -0.293
_refine_diff_density_rms 0.076
_refine_ls_extinction_method none
_refine_ls_goodness_of_fit_ref 1.031
_refine_ls_hydrogen_treatment constr
_refine_ls_matrix_type full
_refine_ls_number_parameters 466
_refine_ls_number_reflns 7005
_refine_ls_number_restraints 0
_refine_ls_restrained_S_all 1.031
_refine_ls_R_factor_all 0.0684
_refine_ls_R_factor_gt 0.0450
_refine_ls_shift/su_max 0.000
_refine_ls_shift/su_mean 0.000
_refine_ls_structure_factor_coef Fsqd
_refine_ls_weighting_details 'calc w=1/[\s^2^(Fo^2^)+(0.0543P)^2^+0.0000P] where P=(Fo^2^+2Fc^2^)/3'
_refine_ls_weighting_scheme calc
_refine_ls_wR_factor_gt 0.0956
_refine_ls_wR_factor_ref 0.1031
_reflns_number_gt 5356
_reflns_number_total 7005
_reflns_threshold_expression >2sigma(I)
_cod_data_source_file b902709b.txt
_cod_data_source_block nibianm
_cod_depositor_comments
;
The following automatic conversions were performed:
'_symmetry_cell_setting' value 'Monoclinic' changed to 'monoclinic'
according to '/home/saulius/struct/CIF-dictionaries/cif_core.dic'
dictionary named 'cif_core.dic' version 2.4.1 from 2010-06-29.

Automatic conversion script
Id: cif_fix_enum 1527 2010-12-29 10:47:43Z saulius 
;
_cod_original_cell_volume 3982.78(19)
_cod_original_sg_symbol_H-M P2(1)/c
_cod_database_code 7001480

loop_
_symmetry_equiv_pos_as_xyz
'x, y, z'
'-x, y+1/2, -z+1/2'
'-x, -y, -z'
'x, -y-1/2, z-1/2'

loop_
_atom_site_label
_atom_site_type_symbol
_atom_site_fract_x
_atom_site_fract_y
_atom_site_fract_z
_atom_site_U_iso_or_equiv
_atom_site_adp_type
_atom_site_occupancy
_atom_site_symmetry_multiplicity
_atom_site_calc_flag
_atom_site_refinement_flags
_atom_site_disorder_assembly
_atom_site_disorder_group
Ni1 Ni 0.244145(14) 0.170216(17) 0.124940(14) 0.01819(6) Uani 1 1 d . . .
Si1 Si 0.36765(3) 0.07815(4) 0.04828(3) 0.02172(14) Uani 1 1 d . . .
Si2 Si 0.08176(3) 0.07125(4) -0.10262(3) 0.02542(15) Uani 1 1 d . . .
P1 P 0.17397(3) 0.26050(4) 0.16720(3) 0.01935(12) Uani 1 1 d . . .
P2 P 0.29244(3) 0.09376(4) 0.24657(3) 0.01937(12) Uani 1 1 d . . .
N1 N 0.28295(9) 0.13659(11) 0.04527(9) 0.0209(4) Uani 1 1 d . . .
N2 N 0.09722(10) 0.18944(12) -0.09581(10) 0.0237(4) Uani 1 1 d . . .
C1 C 0.24915(11) 0.22298(13) 0.02322(11) 0.0187(5) Uani 1 1 d . . .
C2 C 0.15921(11) 0.24250(14) -0.04733(11) 0.0202(5) Uani 1 1 d . . .
C3 C 0.15272(12) 0.34509(14) -0.05508(11) 0.0218(5) Uani 1 1 d . . .
C4 C 0.23385(11) 0.38210(14) -0.00175(11) 0.0211(5) Uani 1 1 d . . .
C5 C 0.29544(11) 0.31329(13) 0.04385(11) 0.0205(5) Uani 1 1 d . . .
C6 C 0.37870(12) 0.33943(14) 0.09370(12) 0.0247(5) Uani 1 1 d . . .
H6A H 0.4220 0.2948 0.1238 0.030 Uiso 1 1 calc R . .
C7 C 0.39948(13) 0.43509(15) 0.09972(13) 0.0318(6) Uani 1 1 d . . .
H7A H 0.4574 0.4533 0.1346 0.038 Uiso 1 1 calc R . .
C8 C 0.33920(13) 0.50156(15) 0.05723(13) 0.0310(5) Uani 1 1 d . . .
H8A H 0.3555 0.5646 0.0637 0.037 Uiso 1 1 calc R . .
C9 C 0.25249(12) 0.47658(14) 0.00359(12) 0.0257(5) Uani 1 1 d . . .
C10 C 0.18204(13) 0.53475(15) -0.04750(12) 0.0309(5) Uani 1 1 d . . .
H10A H 0.1902 0.5996 -0.0457 0.037 Uiso 1 1 calc R . .
C11 C 0.10258(13) 0.49882(15) -0.09920(12) 0.0317(6) Uani 1 1 d . . .
H11A H 0.0568 0.5397 -0.1325 0.038 Uiso 1 1 calc R . .
C12 C 0.08597(12) 0.40336(15) -0.10498(12) 0.0274(5) Uani 1 1 d . . .
H12A H 0.0304 0.3799 -0.1422 0.033 Uiso 1 1 calc R . .
C13 C 0.34036(14) -0.04747(14) 0.03083(13) 0.0317(6) Uani 1 1 d . . .
H13A H 0.2916 -0.0566 -0.0270 0.048 Uiso 1 1 calc R . .
H13B H 0.3254 -0.0694 0.0746 0.048 Uiso 1 1 calc R . .
H13C H 0.3898 -0.0822 0.0358 0.048 Uiso 1 1 calc R . .
C14 C 0.47220(12) 0.08769(16) 0.14994(13) 0.0308(6) Uani 1 1 d . . .
H14A H 0.4950 0.1502 0.1549 0.046 Uiso 1 1 calc R . .
H14B H 0.5128 0.0431 0.1483 0.046 Uiso 1 1 calc R . .
H14C H 0.4637 0.0747 0.2000 0.046 Uiso 1 1 calc R . .
C15 C 0.38729(13) 0.11820(16) -0.04140(13) 0.0330(6) Uani 1 1 d . . .
H15A H 0.3981 0.1848 -0.0361 0.050 Uiso 1 1 calc R . .
H15B H 0.3370 0.1049 -0.0972 0.050 Uiso 1 1 calc R . .
H15C H 0.4372 0.0860 -0.0381 0.050 Uiso 1 1 calc R . .
C16 C -0.03633(13) 0.05693(17) -0.17068(14) 0.0383(6) Uani 1 1 d . . .
H16A H -0.0554 0.0888 -0.2261 0.057 Uiso 1 1 calc R . .
H16B H -0.0654 0.0833 -0.1404 0.057 Uiso 1 1 calc R . .
H16C H -0.0502 -0.0088 -0.1813 0.057 Uiso 1 1 calc R . .
C17 C 0.11154(13) 0.01447(15) 0.00329(12) 0.0290(5) Uani 1 1 d . . .
H17A H 0.1706 -0.0079 0.0288 0.044 Uiso 1 1 calc R . .
H17B H 0.0730 -0.0376 -0.0059 0.044 Uiso 1 1 calc R . .
H17C H 0.1067 0.0591 0.0426 0.044 Uiso 1 1 calc R . .
C18 C 0.13307(13) 0.01968(15) -0.16354(12) 0.0325(6) Uani 1 1 d . . .
H18A H 0.1941 0.0352 -0.1345 0.049 Uiso 1 1 calc R . .
H18B H 0.1058 0.0442 -0.2227 0.049 Uiso 1 1 calc R . .
H18C H 0.1263 -0.0475 -0.1655 0.049 Uiso 1 1 calc R . .
C19 C 0.18490(11) 0.38603(14) 0.16427(11) 0.0198(5) Uani 1 1 d . . .
C20 C 0.26596(12) 0.42435(14) 0.21005(12) 0.0246(5) Uani 1 1 d . . .
H20A H 0.3141 0.3855 0.2411 0.030 Uiso 1 1 calc R . .
C21 C 0.27708(13) 0.51877(15) 0.21080(12) 0.0283(6) Uani 1 1 d . . .
H21A H 0.3326 0.5445 0.2438 0.034 Uiso 1 1 calc R . .
C22 C 0.20800(13) 0.57573(15) 0.16386(12) 0.0284(6) Uani 1 1 d . . .
H22A H 0.2158 0.6406 0.1649 0.034 Uiso 1 1 calc R . .
C23 C 0.12707(13) 0.53799(14) 0.11516(12) 0.0274(5) Uani 1 1 d . . .
H23A H 0.0796 0.5770 0.0818 0.033 Uiso 1 1 calc R . .
C24 C 0.11540(12) 0.44346(14) 0.11516(12) 0.0231(5) Uani 1 1 d . . .
H24A H 0.0600 0.4178 0.0817 0.028 Uiso 1 1 calc R . .
C25 C 0.05799(12) 0.24449(13) 0.12239(12) 0.0220(5) Uani 1 1 d . . .
C26 C 0.00718(12) 0.23684(14) 0.03275(13) 0.0265(5) Uani 1 1 d . . .
H26A H 0.0332 0.2378 -0.0034 0.032 Uiso 1 1 calc R . .
C27 C -0.08035(13) 0.22792(14) -0.00378(14) 0.0302(6) Uani 1 1 d . . .
H27A H -0.1143 0.2237 -0.0649 0.036 Uiso 1 1 calc R . .
C28 C -0.11897(13) 0.22501(14) 0.04858(14) 0.0319(6) Uani 1 1 d . . .
H28A H -0.1793 0.2181 0.0233 0.038 Uiso 1 1 calc R . .
C29 C -0.06997(13) 0.23211(15) 0.13688(14) 0.0327(6) Uani 1 1 d . . .
H29A H -0.0965 0.2298 0.1726 0.039 Uiso 1 1 calc R . .
C30 C 0.01838(12) 0.24259(14) 0.17441(13) 0.0278(5) Uani 1 1 d . . .
H30A H 0.0518 0.2485 0.2355 0.033 Uiso 1 1 calc R . .
C31 C 0.21730(12) 0.23637(14) 0.28356(11) 0.0224(5) Uani 1 1 d . . .
H31A H 0.2732 0.2674 0.3171 0.027 Uiso 1 1 calc R . .
H31B H 0.1777 0.2597 0.3038 0.027 Uiso 1 1 calc R . .
C32 C 0.22793(11) 0.13294(14) 0.29656(12) 0.0225(5) Uani 1 1 d . . .
H32A H 0.1713 0.1023 0.2688 0.027 Uiso 1 1 calc R . .
H32B H 0.2572 0.1179 0.3591 0.027 Uiso 1 1 calc R . .
C33 C 0.30397(11) -0.03066(13) 0.26741(11) 0.0201(5) Uani 1 1 d . . .
C34 C 0.25896(13) -0.07793(15) 0.30129(13) 0.0288(6) Uani 1 1 d . . .
H34A H 0.2201 -0.0455 0.3142 0.035 Uiso 1 1 calc R . .
C35 C 0.27017(13) -0.17252(15) 0.31656(14) 0.0331(6) Uani 1 1 d . . .
H35A H 0.2389 -0.2040 0.3398 0.040 Uiso 1 1 calc R . .
C36 C 0.32648(13) -0.22088(14) 0.29810(13) 0.0293(6) Uani 1 1 d . . .
H36A H 0.3342 -0.2853 0.3086 0.035 Uiso 1 1 calc R . .
C37 C 0.37102(14) -0.17426(15) 0.26435(13) 0.0334(6) Uani 1 1 d . . .
H37A H 0.4101 -0.2068 0.2518 0.040 Uiso 1 1 calc R . .
C38 C 0.35968(13) -0.08081(15) 0.24842(12) 0.0305(6) Uani 1 1 d . . .
H38A H 0.3904 -0.0501 0.2241 0.037 Uiso 1 1 calc R . .
C39 C 0.39717(11) 0.13740(14) 0.32839(11) 0.0200(5) Uani 1 1 d . . .
C40 C 0.43532(12) 0.20939(14) 0.30721(12) 0.0248(5) Uani 1 1 d . . .
H40A H 0.4095 0.2317 0.2494 0.030 Uiso 1 1 calc R . .
C41 C 0.51020(12) 0.24886(15) 0.36910(12) 0.0272(5) Uani 1 1 d . . .
H41A H 0.5355 0.2980 0.3536 0.033 Uiso 1 1 calc R . .
C42 C 0.54886(12) 0.21729(14) 0.45383(12) 0.0270(6) Uani 1 1 d . . .
H42A H 0.6003 0.2448 0.4965 0.032 Uiso 1 1 calc R . .
C43 C 0.51165(12) 0.14503(14) 0.47583(13) 0.0267(6) Uani 1 1 d . . .
H43A H 0.5378 0.1228 0.5337 0.032 Uiso 1 1 calc R . .
C44 C 0.43658(12) 0.10548(14) 0.41349(12) 0.0235(5) Uani 1 1 d . . .
H44A H 0.4116 0.0559 0.4289 0.028 Uiso 1 1 calc R . .

loop_
_atom_site_aniso_label
_atom_site_aniso_U_11
_atom_site_aniso_U_22
_atom_site_aniso_U_33
_atom_site_aniso_U_23
_atom_site_aniso_U_13
_atom_site_aniso_U_12
Ni1 0.01950(10) 0.01938(13) 0.01710(10) 0.00041(10) 0.00988(8) 0.00084(10)
Si1 0.0227(2) 0.0229(3) 0.0217(2) 0.0019(2) 0.01235(19) 0.0033(2)
Si2 0.0259(3) 0.0285(3) 0.0220(2) -0.0033(2) 0.0117(2) -0.0063(2)
P1 0.0200(2) 0.0200(3) 0.0193(2) 0.00057(19) 0.01044(17) 0.0011(2)
P2 0.0195(2) 0.0207(3) 0.0190(2) 0.0002(2) 0.01010(17) 0.0003(2)
N1 0.0256(7) 0.0210(9) 0.0200(7) 0.0013(6) 0.0140(6) -0.0001(7)
N2 0.0233(7) 0.0287(10) 0.0203(7) 0.0015(7) 0.0115(6) 0.0004(7)
C1 0.0211(8) 0.0238(11) 0.0159(8) -0.0004(7) 0.0126(6) -0.0008(8)
C2 0.0235(8) 0.0272(11) 0.0173(7) 0.0019(7) 0.0156(6) 0.0009(8)
C3 0.0285(9) 0.0229(11) 0.0195(8) 0.0008(8) 0.0159(7) 0.0010(8)
C4 0.0272(9) 0.0236(11) 0.0170(8) 0.0041(7) 0.0142(7) 0.0022(8)
C5 0.0257(8) 0.0221(11) 0.0192(8) -0.0004(7) 0.0150(7) 0.0006(8)
C6 0.0244(9) 0.0268(11) 0.0267(9) 0.0029(8) 0.0153(7) 0.0020(9)
C7 0.0323(10) 0.0320(12) 0.0371(10) -0.0066(9) 0.0214(8) -0.0092(9)
C8 0.0446(10) 0.0199(11) 0.0389(10) -0.0043(9) 0.0284(8) -0.0080(9)
C9 0.0339(9) 0.0230(11) 0.0275(9) 0.0010(8) 0.0205(7) 0.0011(9)
C10 0.0476(10) 0.0236(11) 0.0340(9) 0.0057(8) 0.0295(8) 0.0057(9)
C11 0.0392(10) 0.0316(12) 0.0300(9) 0.0108(9) 0.0212(8) 0.0148(9)
C12 0.0262(9) 0.0359(12) 0.0233(9) 0.0052(9) 0.0143(7) 0.0046(9)
C13 0.0362(10) 0.0256(11) 0.0310(10) 0.0025(9) 0.0141(9) 0.0081(10)
C14 0.0250(9) 0.0344(13) 0.0318(10) 0.0019(9) 0.0127(8) 0.0070(9)
C15 0.0344(10) 0.0386(13) 0.0354(10) 0.0071(9) 0.0242(8) 0.0071(10)
C16 0.0349(11) 0.0487(15) 0.0296(10) -0.0064(10) 0.0141(9) -0.0132(11)
C17 0.0331(10) 0.0266(12) 0.0306(9) -0.0035(9) 0.0178(8) -0.0082(9)
C18 0.0423(10) 0.0306(12) 0.0297(9) -0.0046(9) 0.0212(8) -0.0070(10)
C19 0.0236(8) 0.0227(11) 0.0171(8) -0.0001(7) 0.0130(7) 0.0014(8)
C20 0.0237(9) 0.0272(11) 0.0221(9) 0.0004(8) 0.0102(7) 0.0041(9)
C21 0.0261(9) 0.0311(12) 0.0264(9) -0.0023(9) 0.0116(8) -0.0050(9)
C22 0.0345(10) 0.0200(11) 0.0289(10) -0.0030(8) 0.0136(8) -0.0028(9)
C23 0.0313(10) 0.0252(11) 0.0262(9) 0.0043(8) 0.0143(8) 0.0073(9)
C24 0.0253(9) 0.0238(11) 0.0222(8) -0.0018(8) 0.0129(7) -0.0004(8)
C25 0.0224(8) 0.0170(10) 0.0292(9) 0.0010(8) 0.0143(7) -0.0002(8)
C26 0.0257(9) 0.0224(11) 0.0354(10) -0.0002(8) 0.0179(8) 0.0003(8)
C27 0.0242(10) 0.0212(11) 0.0363(11) -0.0007(9) 0.0074(9) 0.0018(9)
C28 0.0219(9) 0.0197(11) 0.0551(12) -0.0010(10) 0.0193(9) -0.0002(9)
C29 0.0316(10) 0.0256(12) 0.0483(11) 0.0043(9) 0.0251(9) 0.0019(9)
C30 0.0285(9) 0.0247(11) 0.0344(10) -0.0001(9) 0.0185(8) -0.0007(9)
C31 0.0209(9) 0.0258(11) 0.0213(8) -0.0013(8) 0.0109(7) 0.0023(8)
C32 0.0204(9) 0.0291(11) 0.0190(8) 0.0028(8) 0.0103(7) 0.0016(8)
C33 0.0219(9) 0.0211(10) 0.0150(8) -0.0016(7) 0.0068(7) -0.0031(8)
C34 0.0248(9) 0.0250(11) 0.0376(10) 0.0032(9) 0.0157(8) -0.0006(9)
C35 0.0293(10) 0.0254(12) 0.0401(11) 0.0018(10) 0.0131(9) -0.0090(9)
C36 0.0372(11) 0.0158(11) 0.0273(10) -0.0005(8) 0.0094(9) -0.0024(9)
C37 0.0423(11) 0.0266(12) 0.0350(10) 0.0008(9) 0.0216(9) 0.0095(10)
C38 0.0380(10) 0.0335(12) 0.0259(9) 0.0042(9) 0.0202(8) 0.0025(10)
C39 0.0183(8) 0.0224(10) 0.0201(8) -0.0022(8) 0.0098(7) 0.0011(8)
C40 0.0254(9) 0.0254(11) 0.0259(9) 0.0018(8) 0.0142(7) 0.0010(9)
C41 0.0282(9) 0.0281(11) 0.0337(9) -0.0032(9) 0.0216(7) -0.0052(9)
C42 0.0216(9) 0.0281(12) 0.0272(10) -0.0065(9) 0.0084(8) -0.0022(9)
C43 0.0276(10) 0.0265(11) 0.0213(9) -0.0008(8) 0.0080(8) 0.0055(9)
C44 0.0225(9) 0.0226(11) 0.0248(9) 0.0022(8) 0.0107(7) -0.0007(8)

loop_
_atom_type_symbol
_atom_type_description
_atom_type_scat_dispersion_real
_atom_type_scat_dispersion_imag
_atom_type_scat_source
C C 0.0033 0.0016 'International Tables Vol C Tables 4.2.6.8 and 6.1.1.4'
H H 0.0000 0.0000 'International Tables Vol C Tables 4.2.6.8 and 6.1.1.4'
N N 0.0061 0.0033 'International Tables Vol C Tables 4.2.6.8 and 6.1.1.4'
Si Si 0.0817 0.0704 'International Tables Vol C Tables 4.2.6.8 and 6.1.1.4'
P P 0.1023 0.0942 'International Tables Vol C Tables 4.2.6.8 and 6.1.1.4'
Ni Ni 0.3393 1.1124 'International Tables Vol C Tables 4.2.6.8 and 6.1.1.4'

loop_
_geom_angle_atom_site_label_1
_geom_angle_atom_site_label_2
_geom_angle_atom_site_label_3
_geom_angle
_geom_angle_site_symmetry_1
_geom_angle_site_symmetry_3
_geom_angle_publ_flag
N1 Ni1 C1 41.03(7) . . ?
N1 Ni1 P1 151.57(5) . . ?
C1 Ni1 P1 110.89(6) . . ?
N1 Ni1 P2 118.67(5) . . ?
C1 Ni1 P2 155.50(6) . . ?
P1 Ni1 P2 89.58(2) . . ?
N1 Si1 C15 109.81(9) . . ?
N1 Si1 C14 116.93(9) . . ?
C15 Si1 C14 106.39(10) . . ?
N1 Si1 C13 108.78(9) . . ?
C15 Si1 C13 107.68(11) . . ?
C14 Si1 C13 106.87(9) . . ?
N2 Si2 C18 109.37(10) . . ?
N2 Si2 C17 114.09(9) . . ?
C18 Si2 C17 114.38(10) . . ?
N2 Si2 C16 104.32(10) . . ?
C18 Si2 C16 107.32(10) . . ?
C17 Si2 C16 106.60(10) . . ?
C19 P1 C25 103.05(9) . . ?
C19 P1 C31 103.07(9) . . ?
C25 P1 C31 103.87(9) . . ?
C19 P1 Ni1 120.20(7) . . ?
C25 P1 Ni1 119.26(7) . . ?
C31 P1 Ni1 105.17(7) . . ?
C33 P2 C39 102.01(8) . . ?
C33 P2 C32 104.16(10) . . ?
C39 P2 C32 98.67(9) . . ?
C33 P2 Ni1 130.44(6) . . ?
C39 P2 Ni1 111.57(7) . . ?
C32 P2 Ni1 105.51(6) . . ?
C1 N1 Si1 136.70(15) . . ?
C1 N1 Ni1 72.95(11) . . ?
Si1 N1 Ni1 137.05(9) . . ?
C2 N2 Si2 134.40(14) . . ?
N1 C1 C5 128.21(15) . . ?
N1 C1 C2 123.77(16) . . ?
C5 C1 C2 106.21(15) . . ?
N1 C1 Ni1 66.02(10) . . ?
C5 C1 Ni1 112.06(12) . . ?
C2 C1 Ni1 108.98(13) . . ?
N2 C2 C3 122.29(16) . . ?
N2 C2 C1 132.20(18) . . ?
C3 C2 C1 105.48(15) . . ?
C12 C3 C4 119.36(18) . . ?
C12 C3 C2 132.44(17) . . ?
C4 C3 C2 108.14(16) . . ?
C3 C4 C9 123.72(17) . . ?
C3 C4 C5 112.37(17) . . ?
C9 C4 C5 123.88(16) . . ?
C6 C5 C4 118.46(18) . . ?
C6 C5 C1 134.50(17) . . ?
C4 C5 C1 107.03(15) . . ?
C5 C6 C7 118.74(18) . . ?
C8 C7 C6 122.50(18) . . ?
C7 C8 C9 120.17(19) . . ?
C4 C9 C8 116.21(17) . . ?
C4 C9 C10 115.45(17) . . ?
C8 C9 C10 128.3(2) . . ?
C11 C10 C9 120.9(2) . . ?
C10 C11 C12 122.50(19) . . ?
C3 C12 C11 118.01(17) . . ?
C20 C19 C24 119.16(18) . . ?
C20 C19 P1 118.41(14) . . ?
C24 C19 P1 122.38(14) . . ?
C21 C20 C19 120.42(18) . . ?
C22 C21 C20 120.32(18) . . ?
C21 C22 C23 119.8(2) . . ?
C24 C23 C22 120.07(18) . . ?
C23 C24 C19 120.13(17) . . ?
C26 C25 C30 118.70(18) . . ?
C26 C25 P1 118.81(16) . . ?
C30 C25 P1 122.46(14) . . ?
C27 C26 C25 120.7(2) . . ?
C26 C27 C28 120.11(19) . . ?
C29 C28 C27 119.96(19) . . ?
C28 C29 C30 120.4(2) . . ?
C29 C30 C25 120.08(19) . . ?
C32 C31 P1 108.14(13) . . ?
C31 C32 P2 107.17(14) . . ?
C34 C33 C38 117.92(19) . . ?
C34 C33 P2 122.70(16) . . ?
C38 C33 P2 119.38(16) . . ?
C33 C34 C35 120.7(2) . . ?
C36 C35 C34 120.5(2) . . ?
C37 C36 C35 119.0(2) . . ?
C36 C37 C38 120.9(2) . . ?
C37 C38 C33 121.1(2) . . ?
C40 C39 C44 118.55(16) . . ?
C40 C39 P2 119.44(13) . . ?
C44 C39 P2 121.80(15) . . ?
C41 C40 C39 120.81(18) . . ?
C40 C41 C42 120.4(2) . . ?
C41 C42 C43 119.39(17) . . ?
C44 C43 C42 120.02(18) . . ?
C43 C44 C39 120.8(2) . . ?

loop_
_geom_bond_atom_site_label_1
_geom_bond_atom_site_label_2
_geom_bond_distance
_geom_bond_site_symmetry_2
_geom_bond_publ_flag
Ni1 N1 1.8976(17) . ?
Ni1 C1 1.9856(19) . ?
Ni1 P1 2.1708(6) . ?
Ni1 P2 2.1865(5) . ?
Si1 N1 1.7076(17) . ?
Si1 C15 1.863(2) . ?
Si1 C14 1.8687(19) . ?
Si1 C13 1.873(2) . ?
Si2 N2 1.7311(18) . ?
Si2 C18 1.864(2) . ?
Si2 C17 1.866(2) . ?
Si2 C16 1.867(2) . ?
P1 C19 1.834(2) . ?
P1 C25 1.8377(19) . ?
P1 C31 1.8415(19) . ?
P2 C33 1.833(2) . ?
P2 C39 1.8377(17) . ?
P2 C32 1.838(2) . ?
N1 C1 1.363(2) . ?
N2 C2 1.279(2) . ?
C1 C5 1.496(3) . ?
C1 C2 1.510(2) . ?
C2 C3 1.493(3) . ?
C3 C12 1.377(3) . ?
C3 C4 1.398(2) . ?
C4 C9 1.402(3) . ?
C4 C5 1.414(3) . ?
C5 C6 1.365(2) . ?
C6 C7 1.427(3) . ?
C7 C8 1.368(3) . ?
C8 C9 1.417(3) . ?
C9 C10 1.419(3) . ?
C10 C11 1.366(3) . ?
C11 C12 1.409(3) . ?
C19 C20 1.388(3) . ?
C19 C24 1.395(3) . ?
C20 C21 1.383(3) . ?
C21 C22 1.380(3) . ?
C22 C23 1.388(3) . ?
C23 C24 1.387(3) . ?
C25 C26 1.396(3) . ?
C25 C30 1.396(3) . ?
C26 C27 1.377(3) . ?
C27 C28 1.388(3) . ?
C28 C29 1.373(3) . ?
C29 C30 1.392(3) . ?
C31 C32 1.516(3) . ?
C33 C34 1.386(3) . ?
C33 C38 1.393(3) . ?
C34 C35 1.394(3) . ?
C35 C36 1.383(3) . ?
C36 C37 1.374(3) . ?
C37 C38 1.379(3) . ?
C39 C40 1.390(3) . ?
C39 C44 1.393(3) . ?
C40 C41 1.378(3) . ?
C41 C42 1.386(3) . ?
C42 C43 1.389(3) . ?
C43 C44 1.383(3) . ?
